data_8100424
loop_
_publ_author_name
'Klepp, O. Kurt'
'Schmidt, Harald'

_publ_section_title
;
Crystal structure of 1,3,5-trimethyl-6-phenyl-2,4-dioxohexa-hydro-
1,3,5-triazine, C~12~H~15~N~3~O~2~
;
_journal_issue 4
_journal_name_full 'Zeitschrift f\"ur Kristallographie - New Crystal Structures'
_journal_page_first 539
_journal_page_last 540
_journal_volume 218
_journal_year 2003
_chemical_formula_structural 'C12 H15 N3 O2'
_chemical_formula_sum 'C12 H15 N3 O2'
_chemical_formula_weight 233.27
_space_group_IT_number 14
_space_group_name_Hall '-P 2yn'
_space_group_name_H-M_alt 'P 1 21/n 1'
_symmetry_cell_setting monoclinic
_symmetry_space_group_name_H-M 'P 1 21/n 1'
_cell_angle_alpha 90.00
_cell_angle_beta 98.84(2)
_cell_angle_gamma 90.00
_cell_formula_units_Z 4
_cell_length_a 8.902(6)
_cell_length_b 12.674(2)
_cell_length_c 10.647(4)
_cell_measurement_temperature 294
_cell_volume 1187(1)
_diffrn_ambient_temperature 294
_exptl_crystal_density_diffrn 1.31
_refine_ls_R_factor_obs 0.048
_refine_ls_wR_factor_obs 0.048
_cod_original_sg_symbol_H-M 'P 21/n'
_cod_database_code 8100424

loop_
_space_group_symop_id
_space_group_symop_operation_xyz
1 x,y,z
2 -x+1/2,y+1/2,-z+1/2
3 -x,-y,-z
4 x+1/2,-y+1/2,z+1/2

loop_
_atom_site_aniso_label
_atom_site_aniso_U_11
_atom_site_aniso_U_22
_atom_site_aniso_U_33
_atom_site_aniso_U_12
_atom_site_aniso_U_13
_atom_site_aniso_U_23
O1 0.0690(9) 0.064(1) 0.0686(9) 0.0001(8) -0.0010(8) -0.0232(8)
O2 0.0566(9) 0.084(1) 0.084(1) 0.0105(9) 0.0120(8) -0.022(1)
N1 0.0457(9) 0.0412(9) 0.066(1) 0.0057(8) -0.0019(8) -0.0059(9)
N3 0.0421(9) 0.056(1) 0.059(1) 0.0070(9) -0.0072(8) -0.0118(9)
N2 0.0479(9) 0.054(1) 0.0451(9) -0.0046(9) 0.0018(8) -0.0038(9)
C1 0.051(1) 0.044(1) 0.057(1) -0.001(1) 0.000(1) -0.004(1)
C2 0.050(1) 0.048(1) 0.058(1) 0.000(1) 0.005(1) -0.004(1)
C3 0.044(1) 0.047(1) 0.051(1) 0.002(1) -0.0076(9) 0.003(1)
C5 0.084(2) 0.069(2) 0.048(1) -0.007(1) -0.001(1) -0.008(1)
C4 0.055(1) 0.060(1) 0.096(2) 0.018(1) 0.002(1) -0.012(1)
C6 0.053(1) 0.100(2) 0.092(2) 0.019(1) -0.028(1) -0.027(2)
C7 0.040(1) 0.045(1) 0.044(1) -0.000(1) -0.0039(9) -0.003(1)
C8 0.046(1) 0.055(1) 0.075(1) 0.001(1) -0.002(1) 0.015(1)
C9 0.064(1) 0.054(1) 0.075(1) 0.005(1) 0.001(1) 0.015(1)
C10 0.066(1) 0.058(1) 0.063(1) -0.013(1) 0.014(1) -0.003(1)
C11 0.048(1) 0.063(1) 0.072(1) -0.008(1) 0.007(1) -0.010(1)
C12 0.044(1) 0.050(1) 0.059(1) 0.002(1) -0.001(1) -0.008(1)

loop_
_atom_site_label
_atom_site_fract_x
_atom_site_fract_y
_atom_site_fract_z
_atom_site_U_iso_or_equiv
_atom_site_thermal_displace_type
_atom_site_calc_flag
O1 0.1661(2) 0.2202(1) 0.0206(1) 0.0684(5) Uani ?
O2 -0.0028(2) 0.4261(1) 0.3156(2) 0.0749(5) Uani ?
N1 0.3363(2) 0.2761(1) 0.1887(2) 0.0519(5) Uani ?
N2 0.2467(2) 0.3824(1) 0.3439(2) 0.0497(5) Uani ?
N3 0.0909(2) 0.3424(1) 0.1552(2) 0.0536(5) Uani ?
C1 0.1978(2) 0.2758(2) 0.1150(2) 0.0515(6) Uani ?
C2 0.1056(2) 0.3874(2) 0.2761(2) 0.0523(6) Uani ?
C3 0.3784(2) 0.3576(2) 0.2843(2) 0.0488(6) Uani ?
C5 0.2751(3) 0.4362(2) 0.4663(2) 0.0684(8) Uani ?
C4 0.4559(2) 0.2081(2) 0.1560(2) 0.0713(8) Uani ?
C6 -0.0596(2) 0.3467(2) 0.0771(2) 0.0857(9) Uani ?
C7 0.4503(2) 0.4544(2) 0.2331(2) 0.0440(5) Uani ?
C8 0.3642(2) 0.5363(2) 0.1745(2) 0.0601(7) Uani ?
C9 0.4331(3) 0.6223(2) 0.1294(2) 0.0653(7) Uani ?
C10 0.5892(2) 0.6287(2) 0.1424(2) 0.0620(7) Uani ?
C11 0.6755(2) 0.5473(2) 0.2006(2) 0.0611(7) Uani ?
C12 0.6071(2) 0.4610(2) 0.2467(2) 0.0521(6) Uani ?
H1 0.5302 0.1814 0.2272 0.15(1) Uiso calc
H2 0.4164 0.1584 0.0801 0.14(1) Uiso calc
H3 0.5531 0.2567 0.1338 0.16(1) Uiso calc
H4 0.3048 0.5070 0.4560 0.14(1) Uiso calc
H5 0.1962 0.4233 0.5170 0.13(1) Uiso calc
H6 0.3561 0.4024 0.5230 0.13(1) Uiso calc
H7 -0.1079 0.4092 0.0825 0.123(9) Uiso calc
H8 -0.0492 0.3364 -0.0193 0.14(1) Uiso calc
H9 -0.1342 0.2925 0.1074 0.22(2) Uiso calc
H10 0.4621 0.3258 0.3530 0.067(6) Uiso calc
H11 0.2526 0.5370 0.1691 0.079(7) Uiso calc
H12 0.3635 0.6826 0.0901 0.082(7) Uiso calc
H13 0.6468 0.6976 0.1070 0.115(9) Uiso calc
H14 0.7937 0.5557 0.2246 0.088(7) Uiso calc
H15 0.6706 0.3932 0.2868 0.084(7) Uiso calc

loop_
_geom_bond_atom_site_label_1
_geom_bond_atom_site_label_2
_geom_bond_distance
_geom_bond_publ_flag
O1 C1 1.224(2) ?
O2 C2 1.213(2) ?
N2 C2 1.351(3) ?
N2 C3 1.451(3) ?
N2 C5 1.458(3) ?
N1 C1 1.356(3) ?
N1 C3 1.458(3) ?
N1 C4 1.453(3) ?
N3 C1 1.389(3) ?
N3 C2 1.395(3) ?
N3 C6 1.466(3) ?
C3 C7 1.522(3) ?
C3 H10 1.0418 ?
C7 C8 1.381(3) ?
C7 C12 1.384(3) ?
C8 C9 1.373(3) ?
C8 H11 0.9869 ?
C9 C10 1.378(3) ?
C9 H12 1.0315 ?
C10 C11 1.376(3) ?
C10 H13 1.1080 ?
C11 C12 1.378(3) ?
C11 H14 1.0487 ?
C12 H15 1.0790 ?
C5 H4 0.9464 ?
C5 H5 0.9634 ?
C5 H6 0.9665 ?
C4 H1 0.9864 ?
C4 H2 1.0417 ?
C4 H3 1.1168 ?
C6 H7 0.9070 ?
C6 H8 1.0525 ?
C6 H9 1.0398 ?
